data_1566061
loop_
_publ_author_name
'Ji, Xiaoxi'
'Zhu, Xiaopeng'
'Chen, Shiyu'
'Song, Dongxue'
'Wu, Shuangyan'
'Zhang, Ying'
'Gao, Enjun'
'Xu, Jin'
'Zhu, Mingchang'

_publ_section_title
;
 Two Cu(II) and Zn(II) complexes derived from 5-(Pyrazol-1-yl)nicotinic
 acid: Crystal structure, DNA binding and anticancer studies
;
_journal_name_full 'Journal of Solid State Chemistry'
_journal_page_first 122707
_journal_paper_doi 10.1016/j.jssc.2021.122707
_journal_volume 305
_journal_year 2022
_chemical_formula_moiety '0.5(C36 H32 Cu2 N12 O12)'
_chemical_formula_sum 'C18 H16 Cu N6 O6'
_chemical_formula_weight 475.91
_space_group_crystal_system monoclinic
_space_group_IT_number 14
_space_group_name_Hall '-P 2yn'
_space_group_name_H-M_alt 'P 1 21/n 1'
_atom_sites_solution_hydrogens mixed
_atom_sites_solution_primary dual
_cell_angle_alpha 90
_cell_angle_beta 104.493(3)
_cell_angle_gamma 90
_cell_formula_units_Z 2
_cell_length_a 6.7918(6)
_cell_length_b 10.8202(8)
_cell_length_c 13.2320(10)
_cell_measurement_reflns_used 5153
_cell_measurement_temperature 150(2)
_cell_measurement_theta_max 26.41
_cell_measurement_theta_min 2.46
_cell_volume 941.46(13)
_computing_cell_refinement 'SAINT v8.37A (Bruker, 2015)'
_computing_data_reduction 'SAINT v8.37A (Bruker, 2015)'
_computing_molecular_graphics 'Olex2 (Dolomanov et al., 2009)'
_computing_publication_material 'Olex2 (Dolomanov et al., 2009)'
_computing_structure_refinement 'ShelXL (Sheldrick, 2015)'
_computing_structure_solution 'ShelXT (Sheldrick, 2015)'
_diffrn_ambient_temperature 149.96
_diffrn_measured_fraction_theta_full 0.999
_diffrn_measured_fraction_theta_max 0.999
_diffrn_measurement_device_type 'Bruker APEX-II CCD'
_diffrn_measurement_method '\f and \w scans'
_diffrn_radiation_type MoK\a
_diffrn_radiation_wavelength 0.71073
_diffrn_reflns_av_R_equivalents 0.0420
_diffrn_reflns_av_unetI/netI 0.0262
_diffrn_reflns_Laue_measured_fraction_full 0.999
_diffrn_reflns_Laue_measured_fraction_max 0.999
_diffrn_reflns_limit_h_max 8
_diffrn_reflns_limit_h_min -8
_diffrn_reflns_limit_k_max 13
_diffrn_reflns_limit_k_min -13
_diffrn_reflns_limit_l_max 16
_diffrn_reflns_limit_l_min -16
_diffrn_reflns_number 12600
_diffrn_reflns_point_group_measured_fraction_full 0.999
_diffrn_reflns_point_group_measured_fraction_max 0.999
_diffrn_reflns_theta_full 25.242
_diffrn_reflns_theta_max 26.411
_diffrn_reflns_theta_min 2.464
_diffrn_standards_number 0
_exptl_absorpt_coefficient_mu 1.213
_exptl_absorpt_correction_T_max 0.0276
_exptl_absorpt_correction_T_min 0.0107
_exptl_absorpt_correction_type multi-scan
_exptl_absorpt_process_details
'SADABS-2016/2 (Bruker,2016/2) was used for absorption correction. wR2(int) was 0.0738 before and 0.0581 after correction. The Ratio of minimum to maximum transmission is 0.3877. The \l/2 correction factor is Not present.'
_exptl_crystal_colour 'clear yellowish yellow'
_exptl_crystal_colour_lustre clear
_exptl_crystal_colour_modifier yellowish
_exptl_crystal_colour_primary yellow
_exptl_crystal_density_diffrn 1.679
_exptl_crystal_description block
_exptl_crystal_F_000 486
_exptl_crystal_size_max 0.19
_exptl_crystal_size_mid 0.17
_exptl_crystal_size_min 0.13
_refine_diff_density_max 0.496
_refine_diff_density_min -0.593
_refine_diff_density_rms 0.102
_refine_ls_extinction_coef .
_refine_ls_extinction_method none
_refine_ls_goodness_of_fit_ref 1.068
_refine_ls_hydrogen_treatment mixed
_refine_ls_matrix_type full
_refine_ls_number_parameters 147
_refine_ls_number_reflns 1938
_refine_ls_number_restraints 1
_refine_ls_restrained_S_all 1.068
_refine_ls_R_factor_all 0.0548
_refine_ls_R_factor_gt 0.0433
_refine_ls_shift/su_max 0.000
_refine_ls_shift/su_mean 0.000
_refine_ls_structure_factor_coef Fsqd
_refine_ls_weighting_details 'w=1/[\s^2^(Fo^2^)+(0.0766P)^2^+1.6161P] where P=(Fo^2^+2Fc^2^)/3'
_refine_ls_weighting_scheme calc
_refine_ls_wR_factor_gt 0.1278
_refine_ls_wR_factor_ref 0.1380
_reflns_Friedel_coverage 0.000
_reflns_Friedel_fraction_full .
_reflns_Friedel_fraction_max .
_reflns_number_gt 1572
_reflns_number_total 1938
_reflns_threshold_expression 'I > 2\s(I)'
_cod_data_source_file JSSC-2022-305-122707.cif
_cod_data_source_block mo_0911_10_0m
_cod_database_code 1566061
_shelx_space_group_comment
;
The symmetry employed for this shelxl refinement is uniquely defined
by the following loop, which should always be used as a source of
symmetry information in preference to the above space-group names.
They are only intended as comments.
;
_shelx_estimated_absorpt_t_max 0.858
_shelx_estimated_absorpt_t_min 0.802
_olex2_refinement_description
;
1. Fixed Uiso
 At 1.2 times of:
  All C(H) groups
 At 1.5 times of:
  All O(H) groups
2. Restrained distances
 O3-H3B
 0.89 with sigma of 0.01
3.a Rotating group:
 O3(H3A)
3.b Aromatic/amide H refined with riding coordinates:
 C3(H3), C4(H4), C6(H6), C7(H7), C8(H8), C9(H9)
;

loop_
_space_group_symop_operation_xyz
'x, y, z'
'-x+1/2, y+1/2, -z+1/2'
'-x, -y, -z'
'x-1/2, -y-1/2, z-1/2'

loop_
_atom_site_label
_atom_site_type_symbol
_atom_site_fract_x
_atom_site_fract_y
_atom_site_fract_z
_atom_site_U_iso_or_equiv
_atom_site_adp_type
_atom_site_occupancy
_atom_site_site_symmetry_order
_atom_site_calc_flag
_atom_site_refinement_flags_posn
_atom_site_refinement_flags_adp
_atom_site_refinement_flags_occupancy
_atom_site_disorder_assembly
_atom_site_disorder_group
C1 C 0.2074(5) 0.6728(3) 0.6734(2) 0.0241(7) Uani 1 1 d . . . . .
Cu1 Cu 0.000000 0.500000 0.500000 0.0265(2) Uani 1 2 d S T P . .
N1 N 0.5314(4) 0.8521(2) 0.8968(2) 0.0225(6) Uani 1 1 d . . . . .
O1 O 0.2245(3) 0.5769(2) 0.62182(17) 0.0241(5) Uani 1 1 d . . . . .
C2 C 0.3928(5) 0.7135(3) 0.7560(2) 0.0230(6) Uani 1 1 d . . . . .
N2 N 0.9282(4) 0.6311(3) 0.8782(2) 0.0250(6) Uani 1 1 d . . . . .
O2 O 0.0505(4) 0.7370(2) 0.6635(2) 0.0337(6) Uani 1 1 d . . . . .
C3 C 0.3761(5) 0.8137(3) 0.8193(2) 0.0250(7) Uani 1 1 d . . . . .
H3 H 0.250024 0.856275 0.807206 0.030 Uiso 1 1 calc R . . . .
O3 O 0.2331(3) 0.4057(2) 0.44966(18) 0.0261(5) Uani 1 1 d D . . . .
H3A H 0.314523 0.365688 0.502895 0.039 Uiso 1 1 d GR . . . .
C4 C 0.7088(5) 0.7919(3) 0.9138(3) 0.0252(7) Uani 1 1 d . . . . .
H4 H 0.818851 0.818556 0.969093 0.030 Uiso 1 1 calc R . . . .
C5 C 0.7374(5) 0.6913(3) 0.8531(2) 0.0242(6) Uani 1 1 d . . . . .
C6 C 0.5778(5) 0.6514(3) 0.7722(3) 0.0256(7) Uani 1 1 d . . . . .
H6 H 0.594200 0.583709 0.729321 0.031 Uiso 1 1 calc R . . . .
C7 C 0.9770(6) 0.5164(3) 0.8482(3) 0.0310(8) Uani 1 1 d . . . . .
H7 H 0.890122 0.461977 0.800776 0.037 Uiso 1 1 calc R . . . .
N007 N 1.0884(4) 0.6832(3) 0.9477(2) 0.0283(6) Uani 1 1 d . . . . .
C8 C 1.1752(5) 0.4953(3) 0.8997(3) 0.0309(8) Uani 1 1 d . . . . .
H8 H 1.254655 0.424269 0.895138 0.037 Uiso 1 1 calc R . . . .
C9 C 1.2359(5) 0.6004(3) 0.9604(3) 0.0304(7) Uani 1 1 d . . . . .
H9 H 1.367497 0.611301 1.005603 0.036 Uiso 1 1 calc R . . . .
H3B H 0.154(6) 0.352(3) 0.409(3) 0.046(13) Uiso 1 1 d D . . . .

loop_
_atom_site_aniso_label
_atom_site_aniso_U_11
_atom_site_aniso_U_22
_atom_site_aniso_U_33
_atom_site_aniso_U_23
_atom_site_aniso_U_13
_atom_site_aniso_U_12
C1 0.0236(16) 0.0234(15) 0.0227(15) 0.0022(12) 0.0011(12) -0.0024(12)
Cu1 0.0253(3) 0.0263(3) 0.0260(3) 0.0004(2) 0.0027(2) -0.0009(2)
N1 0.0217(13) 0.0236(13) 0.0216(12) -0.0024(10) 0.0042(10) 0.0007(10)
O1 0.0219(11) 0.0237(11) 0.0238(10) -0.0023(9) 0.0007(9) -0.0024(9)
C2 0.0219(15) 0.0233(15) 0.0222(15) 0.0000(12) 0.0021(12) -0.0027(12)
N2 0.0208(13) 0.0262(14) 0.0261(13) -0.0047(11) 0.0026(11) 0.0000(11)
O2 0.0254(12) 0.0304(13) 0.0391(14) -0.0087(11) -0.0032(10) 0.0022(10)
C3 0.0231(16) 0.0243(15) 0.0264(15) 0.0021(13) 0.0035(12) -0.0009(12)
O3 0.0218(11) 0.0264(12) 0.0282(11) -0.0012(10) 0.0029(9) 0.0004(9)
C4 0.0214(15) 0.0267(16) 0.0265(15) -0.0018(13) 0.0039(12) -0.0011(13)
C5 0.0221(15) 0.0239(15) 0.0265(15) 0.0002(13) 0.0058(12) 0.0011(12)
C6 0.0279(17) 0.0237(15) 0.0255(15) -0.0032(13) 0.0071(13) -0.0011(13)
C7 0.0288(18) 0.0298(18) 0.0322(17) -0.0055(14) 0.0038(14) 0.0038(14)
N007 0.0222(13) 0.0286(14) 0.0316(14) -0.0044(12) 0.0023(11) -0.0015(11)
C8 0.0262(17) 0.0282(17) 0.0370(19) -0.0019(14) 0.0055(14) 0.0050(13)
C9 0.0207(16) 0.0326(18) 0.0357(18) 0.0009(15) 0.0030(13) 0.0009(14)

loop_
_atom_type_symbol
_atom_type_description
_atom_type_scat_dispersion_real
_atom_type_scat_dispersion_imag
_atom_type_scat_source
C C 0.0033 0.0016 'International Tables Vol C Tables 4.2.6.8 and 6.1.1.4'
H H 0.0000 0.0000 'International Tables Vol C Tables 4.2.6.8 and 6.1.1.4'
Cu Cu 0.3201 1.2651 'International Tables Vol C Tables 4.2.6.8 and 6.1.1.4'
N N 0.0061 0.0033 'International Tables Vol C Tables 4.2.6.8 and 6.1.1.4'
O O 0.0106 0.0060 'International Tables Vol C Tables 4.2.6.8 and 6.1.1.4'

loop_
_geom_angle_atom_site_label_1
_geom_angle_atom_site_label_2
_geom_angle_atom_site_label_3
_geom_angle
_geom_angle_site_symmetry_1
_geom_angle_site_symmetry_3
O1 C1 C2 117.2(3) . .
O2 C1 O1 126.2(3) . .
O2 C1 C2 116.6(3) . .
N1 Cu1 N1 180.0 2_546 4_575
O1 Cu1 N1 88.63(9) 3_566 4_575
O1 Cu1 N1 91.37(9) 3_566 2_546
O1 Cu1 N1 91.38(9) . 4_575
O1 Cu1 N1 88.62(9) . 2_546
O1 Cu1 O1 180.0 3_566 .
O1 Cu1 O3 91.38(9) . 3_566
O1 Cu1 O3 91.38(9) 3_566 .
O1 Cu1 O3 88.62(9) . .
O1 Cu1 O3 88.62(9) 3_566 3_566
O3 Cu1 N1 87.60(10) . 4_575
O3 Cu1 N1 92.40(9) 3_566 4_575
O3 Cu1 N1 92.40(9) . 2_546
O3 Cu1 N1 87.60(10) 3_566 2_546
O3 Cu1 O3 180.0 3_566 .
C3 N1 Cu1 122.2(2) . 2_556
C4 N1 Cu1 118.9(2) . 2_556
C4 N1 C3 118.8(3) . .
C1 O1 Cu1 126.5(2) . .
C3 C2 C1 118.9(3) . .
C3 C2 C6 119.3(3) . .
C6 C2 C1 121.8(3) . .
C7 N2 C5 128.6(3) . .
N007 N2 C5 119.9(3) . .
N007 N2 C7 111.2(3) . .
N1 C3 C2 122.3(3) . .
N1 C4 C5 122.1(3) . .
C4 C5 N2 118.4(3) . .
C6 C5 N2 122.0(3) . .
C6 C5 C4 119.5(3) . .
C5 C6 C2 117.9(3) . .
C8 C7 N2 106.6(3) . .
C9 N007 N2 104.9(3) . .
C7 C8 C9 105.3(3) . .
N007 C9 C8 111.9(3) . .

loop_
_geom_bond_atom_site_label_1
_geom_bond_atom_site_label_2
_geom_bond_distance
_geom_bond_site_symmetry_2
C1 O1 1.263(4) .
C1 C2 1.512(4) .
C1 O2 1.251(4) .
Cu1 N1 2.149(3) 4_575
Cu1 N1 2.149(3) 2_546
Cu1 O1 2.094(2) 3_566
Cu1 O1 2.094(2) .
Cu1 O3 2.126(2) 3_566
Cu1 O3 2.126(2) .
N1 C3 1.340(4) .
N1 C4 1.338(4) .
C2 C3 1.392(5) .
C2 C6 1.394(4) .
N2 C5 1.414(4) .
N2 C7 1.369(4) .
N2 N007 1.359(4) .
C4 C5 1.395(5) .
C5 C6 1.388(5) .
C7 C8 1.367(5) .
N007 C9 1.323(4) .
C8 C9 1.394(5) .
